data_7050159
loop_
_publ_author_name
'Hou, Hongwei'
'Xie, Lixia'
'Li, Gang'
'Ge, Tiezhu'
'Fan, Yaoting'
'Zhu, Yu'

_publ_section_title
;
 Synthesis and crystal structures of a series of complexes based on a
 rigid angular ligand and the magnetic properties of the Cu(ii) polymer
;
_journal_issue 2
_journal_name_full 'New Journal of Chemistry'
_journal_page_first 191
_journal_paper_doi 10.1039/b307384j
_journal_volume 28
_journal_year 2004
_chemical_formula_sum 'C24 H16 Cd I2 N8 O2'
_chemical_formula_weight 814.65
_chemical_name_systematic
;
?
;
_space_group_IT_number 14
_symmetry_cell_setting monoclinic
_symmetry_space_group_name_Hall '-P 2ybc'
_symmetry_space_group_name_H-M 'P 1 21/c 1'
_atom_sites_solution_hydrogens geom
_atom_sites_solution_primary direct
_atom_sites_solution_secondary difmap
_audit_creation_method SHELXL
_cell_angle_alpha 90.00
_cell_angle_beta 91.69(3)
_cell_angle_gamma 90.00
_cell_formula_units_Z 2
_cell_length_a 4.1122(8)
_cell_length_b 13.463(3)
_cell_length_c 23.674(5)
_cell_measurement_reflns_used 256
_cell_measurement_temperature 291(2)
_cell_measurement_theta_max 25.3
_cell_measurement_theta_min 2
_cell_volume 1310.1(5)
_computing_structure_refinement 'SHELXL-93 (Sheldrick, 1993)'
_computing_structure_solution 'SHELXS-86 (Sheldrick, 1990)'
_diffrn_ambient_temperature 291(2)
_diffrn_measurement_device R-AXIS-IV
_diffrn_measurement_method 'Osillation  frames'
_diffrn_radiation_monochromator graphite
_diffrn_radiation_source 'fine-focus sealed tube'
_diffrn_radiation_type MoK\a
_diffrn_radiation_wavelength 0.71073
_diffrn_reflns_av_R_equivalents 0.0813
_diffrn_reflns_av_sigmaI/netI 0.0784
_diffrn_reflns_limit_h_max 5
_diffrn_reflns_limit_h_min 0
_diffrn_reflns_limit_k_max 17
_diffrn_reflns_limit_k_min -16
_diffrn_reflns_limit_l_max 29
_diffrn_reflns_limit_l_min -29
_diffrn_reflns_number 3589
_diffrn_reflns_theta_max 25.00
_diffrn_reflns_theta_min 1.72
_exptl_absorpt_coefficient_mu 3.229
_exptl_crystal_colour COLORLESS
_exptl_crystal_density_diffrn 2.065
_exptl_crystal_description PRISMATIC
_exptl_crystal_F_000 772
_exptl_crystal_size_max 0.24
_exptl_crystal_size_mid 0.20
_exptl_crystal_size_min 0.20
_refine_diff_density_max 2.003
_refine_diff_density_min -0.989
_refine_diff_density_rms 0.204
_refine_ls_extinction_coef 0.0001(5)
_refine_ls_extinction_expression Fc^*^=kFc[1+0.001xFc^2^\l^3^/sin(2\q)]^-1/4^
_refine_ls_extinction_method SHELXL
_refine_ls_goodness_of_fit_all 1.127
_refine_ls_goodness_of_fit_obs 1.138
_refine_ls_matrix_type full
_refine_ls_number_parameters 170
_refine_ls_number_reflns 2084
_refine_ls_number_restraints 0
_refine_ls_restrained_S_all 1.272
_refine_ls_restrained_S_obs 1.138
_refine_ls_R_factor_all 0.0783
_refine_ls_R_factor_obs 0.0644
_refine_ls_shift/esd_max 0.000
_refine_ls_shift/esd_mean 0.000
_refine_ls_structure_factor_coef Fsqd
_refine_ls_weighting_details 'w=1/[\s^2^(Fo^2^)+(0.0746P)^2^+8.5992P] where P=(Fo^2^+2Fc^2^)/3'
_refine_ls_weighting_scheme calc
_refine_ls_wR_factor_all 0.1850
_refine_ls_wR_factor_obs 0.1569
_reflns_number_observed 1880
_reflns_number_total 2089
_reflns_observed_criterion >2sigma(I)
_cod_data_source_file b307384j.txt
_cod_data_source_block Polymer_4
_cod_depositor_comments
;
The following automatic conversions were performed:
'_symmetry_cell_setting' value 'MONOCLINIC' changed to 'monoclinic'
according to '/home/saulius/struct/CIF-dictionaries/cif_core.dic'
dictionary named 'cif_core.dic' version 2.4.1 from 2010-06-29.

Automatic conversion script
Id: cif_fix_enum 1527 2010-12-29 10:47:43Z saulius 

The following automatic conversions were performed:

'_refine_ls_weighting_scheme' value 'calc
w=1/[\s^2^(Fo^2^)+(0.0746P)^2^+8.5992P] where P=(Fo^2^+2Fc^2^)/3' was
changed to 'calc'. New tag '_refine_ls_weighting_details' was
created. The value of the new tag was set to
'w=1/[\s^2^(Fo^2^)+(0.0746P)^2^+8.5992P] where P=(Fo^2^+2Fc^2^)/3'.

Automatic conversion script
Id: cif_fix_values 3143 2015-03-26 13:38:13Z robertas 
;
_cod_original_cell_volume 1310.1(4)
_cod_original_sg_symbol_H-M P2(1)/C
_cod_database_code 7050159

loop_
_symmetry_equiv_pos_as_xyz
'x, y, z'
'-x, y+1/2, -z+1/2'
'-x, -y, -z'
'x, -y-1/2, z-1/2'

loop_
_atom_site_aniso_label
_atom_site_aniso_U_11
_atom_site_aniso_U_22
_atom_site_aniso_U_33
_atom_site_aniso_U_23
_atom_site_aniso_U_13
_atom_site_aniso_U_12
Cd1 0.0370(6) 0.0306(6) 0.0575(8) 0.0036(5) -0.0013(5) -0.0015(5)
I1 0.0376(4) 0.0354(4) 0.0533(5) -0.0027(3) -0.0045(3) -0.0029(3)
O1 0.047(4) 0.033(4) 0.050(5) 0.000(3) -0.010(3) -0.007(4)
C1 0.063(7) 0.033(6) 0.057(7) 0.005(5) -0.022(6) -0.016(6)
C2 0.046(6) 0.040(6) 0.050(7) 0.001(5) -0.010(5) -0.009(5)
C3 0.039(5) 0.026(5) 0.050(6) -0.005(5) -0.001(5) -0.004(4)
C4 0.052(6) 0.024(5) 0.056(7) -0.006(5) -0.020(5) -0.005(5)
C5 0.057(7) 0.032(6) 0.047(6) -0.001(5) -0.016(5) -0.005(5)
C6 0.046(6) 0.032(6) 0.045(6) 0.000(5) -0.003(5) -0.006(5)
C7 0.048(6) 0.025(5) 0.046(6) 0.002(5) -0.005(5) -0.009(5)
C8 0.080(10) 0.085(12) 0.054(8) -0.006(8) -0.024(7) -0.001(9)
C9 0.072(8) 0.048(7) 0.059(8) -0.004(6) -0.018(6) 0.007(7)
C10 0.050(6) 0.042(6) 0.051(7) 0.004(5) 0.002(5) 0.001(6)
C11 0.074(8) 0.042(7) 0.055(7) 0.007(6) -0.008(7) 0.004(6)
C12 0.095(11) 0.042(7) 0.073(10) 0.011(7) 0.004(8) 0.017(8)
N1 0.049(5) 0.031(5) 0.060(6) 0.003(5) 0.007(5) -0.001(4)
N2 0.065(6) 0.027(5) 0.068(7) 0.010(5) -0.022(5) -0.007(5)
N3 0.068(7) 0.029(5) 0.065(7) 0.006(5) -0.016(5) -0.010(5)
N4 0.097(10) 0.069(9) 0.064(8) 0.010(7) -0.005(7) 0.011(8)

loop_
_atom_site_label
_atom_site_type_symbol
_atom_site_fract_x
_atom_site_fract_y
_atom_site_fract_z
_atom_site_U_iso_or_equiv
_atom_site_thermal_displace_type
_atom_site_occupancy
_atom_site_calc_flag
_atom_site_refinement_flags
_atom_site_disorder_group
Cd1 Cd 0.0000 0.5000 0.5000 0.0418(4) Uani 1 d S .
I1 I 0.4586(2) 0.45599(5) 0.41203(3) 0.0422(3) Uani 1 d . .
O1 O -0.0533(18) 0.9958(6) 0.3594(3) 0.044(2) Uani 1 d . .
C1 C -0.0988(30) 0.6988(9) 0.4190(5) 0.052(3) Uani 1 d . .
H1A H -0.1977(30) 0.6496(9) 0.3969(5) 0.062 Uiso 1 calc R .
C2 C -0.0873(27) 0.7912(9) 0.3962(5) 0.046(3) Uani 1 d . .
H2A H -0.1816(27) 0.8049(9) 0.3609(5) 0.055 Uiso 1 calc R .
C3 C 0.0713(26) 0.8645(8) 0.4280(5) 0.039(2) Uani 1 d . .
C4 C 0.1960(27) 0.8395(8) 0.4810(5) 0.044(3) Uani 1 d . .
H4A H 0.3010(27) 0.8870(8) 0.5035(5) 0.053 Uiso 1 calc R .
C5 C 0.1631(28) 0.7436(8) 0.5002(5) 0.046(3) Uani 1 d . .
H5A H 0.2456(28) 0.7277(8) 0.5360(5) 0.055 Uiso 1 calc R .
C6 C 0.1165(28) 0.9662(8) 0.4070(5) 0.041(2) Uani 1 d . .
C7 C 0.0343(26) 1.0926(8) 0.3553(4) 0.040(2) Uani 1 d . .
C8 C -0.3738(36) 1.1742(13) 0.2207(6) 0.074(4) Uani 1 d . .
H8A H -0.4735(36) 1.1451(13) 0.1891(6) 0.088 Uiso 1 calc R .
C9 C -0.2518(33) 1.1102(10) 0.2628(5) 0.060(3) Uani 1 d . .
H9A H -0.2727(33) 1.0416(10) 0.2596(5) 0.072 Uiso 1 calc R .
C10 C -0.1006(28) 1.1531(9) 0.3088(5) 0.048(3) Uani 1 d . .
C11 C -0.0769(35) 1.2545(9) 0.3113(5) 0.057(3) Uani 1 d . .
H11A H 0.0265(35) 1.2853(9) 0.3421(5) 0.069 Uiso 1 calc R .
C12 C -0.2099(38) 1.3106(11) 0.2672(6) 0.070(4) Uani 1 d . .
H12A H -0.1928(38) 1.3794(11) 0.2693(6) 0.084 Uiso 1 calc R .
N1 N 0.0159(23) 0.6722(7) 0.4690(4) 0.046(2) Uani 1 d . .
N2 N 0.2856(27) 1.0349(7) 0.4301(5) 0.054(3) Uani 1 d . .
N3 N 0.2380(26) 1.1204(7) 0.3954(5) 0.054(3) Uani 1 d . .
N4 N -0.3603(34) 1.2715(11) 0.2219(5) 0.077(4) Uani 1 d . .

loop_
_atom_type_symbol
_atom_type_description
_atom_type_scat_dispersion_real
_atom_type_scat_dispersion_imag
_atom_type_scat_source
C C 0.0033 0.0016 'International Tables Vol C Tables 4.2.6.8 and 6.1.1.4'
H H 0.0000 0.0000 'International Tables Vol C Tables 4.2.6.8 and 6.1.1.4'
N N 0.0061 0.0033 'International Tables Vol C Tables 4.2.6.8 and 6.1.1.4'
O O 0.0106 0.0060 'International Tables Vol C Tables 4.2.6.8 and 6.1.1.4'
Cd Cd -0.8075 1.2024 'International Tables Vol C Tables 4.2.6.8 and 6.1.1.4'
I I -0.4742 1.8119 'International Tables Vol C Tables 4.2.6.8 and 6.1.1.4'

loop_
_geom_angle_atom_site_label_1
_geom_angle_atom_site_label_2
_geom_angle_atom_site_label_3
_geom_angle
_geom_angle_site_symmetry_1
_geom_angle_site_symmetry_3
_geom_angle_publ_flag
N1 Cd1 N1 180.000(4) 3_566 . ?
N1 Cd1 I1 92.6(2) 3_566 . ?
N1 Cd1 I1 87.4(2) . . ?
N1 Cd1 I1 87.4(2) 3_566 3_566 ?
N1 Cd1 I1 92.6(2) . 3_566 ?
I1 Cd1 I1 180.0 . 3_566 ?
N1 Cd1 I1 89.7(2) 3_566 1_455 ?
N1 Cd1 I1 90.3(2) . 1_455 ?
I1 Cd1 I1 86.98(2) . 1_455 ?
I1 Cd1 I1 93.02(2) 3_566 1_455 ?
N1 Cd1 I1 90.3(2) 3_566 3_666 ?
N1 Cd1 I1 89.7(2) . 3_666 ?
I1 Cd1 I1 93.02(2) . 3_666 ?
I1 Cd1 I1 86.98(2) 3_566 3_666 ?
I1 Cd1 I1 180.0 1_455 3_666 ?
Cd1 I1 Cd1 86.98(2) . 1_655 ?
C7 O1 C6 102.0(8) . . ?
N1 C1 C2 126.4(11) . . ?
C1 C2 C3 117.2(11) . . ?
C4 C3 C2 118.2(10) . . ?
C4 C3 C6 119.1(10) . . ?
C2 C3 C6 122.7(11) . . ?
C5 C4 C3 119.3(10) . . ?
N1 C5 C4 122.4(11) . . ?
N2 C6 O1 113.7(10) . . ?
N2 C6 C3 127.3(11) . . ?
O1 C6 C3 118.9(10) . . ?
N3 C7 O1 113.0(9) . . ?
N3 C7 C10 127.5(11) . . ?
O1 C7 C10 119.4(9) . . ?
N4 C8 C9 125.9(14) . . ?
C10 C9 C8 116.9(13) . . ?
C9 C10 C11 119.0(12) . . ?
C9 C10 C7 121.2(11) . . ?
C11 C10 C7 119.8(12) . . ?
C10 C11 C12 118.9(13) . . ?
N4 C12 C11 123.6(14) . . ?
C1 N1 C5 116.3(10) . . ?
C1 N1 Cd1 121.4(8) . . ?
C5 N1 Cd1 122.1(8) . . ?
C6 N2 N3 106.0(10) . . ?
C7 N3 N2 105.2(9) . . ?
C8 N4 C12 115.6(13) . . ?

loop_
_geom_bond_atom_site_label_1
_geom_bond_atom_site_label_2
_geom_bond_distance
_geom_bond_site_symmetry_2
_geom_bond_publ_flag
Cd1 N1 2.433(9) 3_566 ?
Cd1 N1 2.433(9) . ?
Cd1 I1 2.9117(11) . ?
Cd1 I1 2.9117(11) 3_566 ?
Cd1 I1 3.0612(11) 1_455 ?
Cd1 I1 3.0612(11) 3_666 ?
I1 Cd1 3.0612(11) 1_655 ?
O1 C7 1.357(13) . ?
O1 C6 1.367(14) . ?
C1 N1 1.312(15) . ?
C1 C2 1.36(2) . ?
C2 C3 1.39(2) . ?
C3 C4 1.38(2) . ?
C3 C6 1.47(2) . ?
C4 C5 1.38(2) . ?
C5 N1 1.346(14) . ?
C6 N2 1.271(14) . ?
C7 N3 1.301(14) . ?
C7 C10 1.47(2) . ?
C8 N4 1.31(2) . ?
C8 C9 1.40(2) . ?
C9 C10 1.37(2) . ?
C10 C11 1.37(2) . ?
C11 C12 1.39(2) . ?
C12 N4 1.33(2) . ?
N2 N3 1.424(14) . ?

loop_
_geom_torsion_atom_site_label_1
_geom_torsion_atom_site_label_2
_geom_torsion_atom_site_label_3
_geom_torsion_atom_site_label_4
_geom_torsion
_geom_torsion_site_symmetry_1
_geom_torsion_site_symmetry_2
_geom_torsion_site_symmetry_3
_geom_torsion_site_symmetry_4
_geom_torsion_publ_flag
N1 Cd1 I1 Cd1 -90.4(2) 3_566 . . 1_655 ?
N1 Cd1 I1 Cd1 89.6(2) . . . 1_655 ?
I1 Cd1 I1 Cd1 163.6(979) 3_566 . . 1_655 ?
I1 Cd1 I1 Cd1 180.0 1_455 . . 1_655 ?
I1 Cd1 I1 Cd1 0.0 3_666 . . 1_655 ?
N1 C1 C2 C3 2.5(21) . . . . ?
C1 C2 C3 C4 -2.2(17) . . . . ?
C1 C2 C3 C6 176.6(11) . . . . ?
C2 C3 C4 C5 0.8(17) . . . . ?
C6 C3 C4 C5 -178.1(11) . . . . ?
C3 C4 C5 N1 0.7(19) . . . . ?
C7 O1 C6 N2 0.5(13) . . . . ?
C7 O1 C6 C3 176.5(10) . . . . ?
C4 C3 C6 N2 6.7(19) . . . . ?
C2 C3 C6 N2 -172.1(12) . . . . ?
C4 C3 C6 O1 -168.7(10) . . . . ?
C2 C3 C6 O1 12.4(17) . . . . ?
C6 O1 C7 N3 0.6(12) . . . . ?
C6 O1 C7 C10 -179.5(10) . . . . ?
N4 C8 C9 C10 -1.1(25) . . . . ?
C8 C9 C10 C11 0.0(20) . . . . ?
C8 C9 C10 C7 179.7(12) . . . . ?
N3 C7 C10 C9 164.9(13) . . . . ?
O1 C7 C10 C9 -15.0(17) . . . . ?
N3 C7 C10 C11 -15.4(19) . . . . ?
O1 C7 C10 C11 164.7(11) . . . . ?
C9 C10 C11 C12 0.5(21) . . . . ?
C7 C10 C11 C12 -179.2(12) . . . . ?
C10 C11 C12 N4 -0.1(23) . . . . ?
C2 C1 N1 C5 -1.0(20) . . . . ?
C2 C1 N1 Cd1 -176.3(10) . . . . ?
C4 C5 N1 C1 -0.6(18) . . . . ?
C4 C5 N1 Cd1 174.7(9) . . . . ?
N1 Cd1 N1 C1 -123.7(954) 3_566 . . . ?
I1 Cd1 N1 C1 66.3(9) . . . . ?
I1 Cd1 N1 C1 -113.7(9) 3_566 . . . ?
I1 Cd1 N1 C1 -20.7(9) 1_455 . . . ?
I1 Cd1 N1 C1 159.3(9) 3_666 . . . ?
N1 Cd1 N1 C5 61.2(934) 3_566 . . . ?
I1 Cd1 N1 C5 -108.8(9) . . . . ?
I1 Cd1 N1 C5 71.2(9) 3_566 . . . ?
I1 Cd1 N1 C5 164.3(9) 1_455 . . . ?
I1 Cd1 N1 C5 -15.7(9) 3_666 . . . ?
O1 C6 N2 N3 -1.2(14) . . . . ?
C3 C6 N2 N3 -176.9(11) . . . . ?
O1 C7 N3 N2 -1.3(14) . . . . ?
C10 C7 N3 N2 178.8(11) . . . . ?
C6 N2 N3 C7 1.5(14) . . . . ?
C9 C8 N4 C12 1.5(26) . . . . ?
C11 C12 N4 C8 -0.8(24) . . . . ?
